data_7021935
loop_
_publ_author_name
'Vaughan, Jamila G.'
'Reid, Brodie L.'
'Ramchandani, Sushil'
'Wright, Phillip J.'
'Muzzioli, Sara'
'Skelton, Brian W.'
'Raiteri, Paolo'
'Brown, David H.'
'Stagni, Stefano'
'Massi, Massimiliano'

_publ_section_title
;
 The photochemistry of rhenium(i) tricarbonyl N-heterocyclic carbene
 complexes.
;
_journal_issue 39
_journal_name_full 'Dalton transactions (Cambridge, England : 2003)'
_journal_page_first 14100
_journal_page_last 14114
_journal_paper_doi 10.1039/c3dt51614h
_journal_volume 42
_journal_year 2013
_chemical_formula_moiety 'C18 H14 Cl N4 O2 Re, C2 H3 N'
_chemical_formula_sum 'C20 H17 Cl N5 O2 Re'
_chemical_formula_weight 581.04
_chemical_name_systematic
;
?
;
_space_group_IT_number 14
_symmetry_cell_setting monoclinic
_symmetry_space_group_name_Hall '-P 2yn'
_symmetry_space_group_name_H-M 'P 1 21/n 1'
_atom_sites_solution_hydrogens geom
_atom_sites_solution_primary direct
_atom_sites_solution_secondary difmap
_audit_creation_date 2013-04-12T14:56:39-00:00
_audit_creation_method 'WinGX routine CIF_UPDATE'
_cell_angle_alpha 90
_cell_angle_beta 110.527(2)
_cell_angle_gamma 90
_cell_formula_units_Z 4
_cell_length_a 13.1652(2)
_cell_length_b 10.76130(10)
_cell_length_c 15.3184(2)
_cell_measurement_reflns_used 21844
_cell_measurement_temperature 100(2)
_cell_measurement_theta_max 36.379
_cell_measurement_theta_min 3.152
_cell_volume 2032.43(5)
_computing_cell_refinement
;
CrysAlisPro, Oxford Diffraction Ltd.,
Version 1.171.33.52 (release 06-11-2009 CrysAlis171 .NET)
(compiled Nov 6 2009,16:24:50)
;
_computing_data_collection
;
CrysAlisPro, Oxford Diffraction Ltd.,
Version 1.171.33.52 (release 06-11-2009 CrysAlis171 .NET)
(compiled Nov 6 2009,16:24:50)
;
_computing_data_reduction
;
CrysAlisPro, Oxford Diffraction Ltd.,
Version 1.171.33.52 (release 06-11-2009 CrysAlis171 .NET)
(compiled Nov 6 2009,16:24:50)
;
_computing_molecular_graphics 'OrtepII (Johnson, C. K. (1976)'
_computing_publication_material 'WinGX Farrugia, L. J. (1999)'
_computing_structure_refinement 'SHELXL-97 (Sheldrick, 2008)'
_diffrn_ambient_temperature 100(2)
_diffrn_detector_area_resol_mean 16.0009
_diffrn_measured_fraction_theta_full 0.999
_diffrn_measured_fraction_theta_max 0.999
_diffrn_measurement_device_type 'Oxford Diffraction Xcalibur diffractometer'
_diffrn_measurement_method '\w scans'
_diffrn_orient_matrix_UB_11 -0.0521961
_diffrn_orient_matrix_UB_12 -0.0234001
_diffrn_orient_matrix_UB_13 -0.0052404
_diffrn_orient_matrix_UB_21 0.0233282
_diffrn_orient_matrix_UB_22 -0.0388366
_diffrn_orient_matrix_UB_23 0.0394227
_diffrn_orient_matrix_UB_31 -0.0065998
_diffrn_orient_matrix_UB_32 0.0478627
_diffrn_orient_matrix_UB_33 0.0294195
_diffrn_radiation_monochromator graphite
_diffrn_radiation_type MoK\a
_diffrn_radiation_wavelength 0.71073
_diffrn_reflns_av_R_equivalents 0.0376
_diffrn_reflns_av_unetI/netI 0.0239
_diffrn_reflns_limit_h_max 20
_diffrn_reflns_limit_h_min -20
_diffrn_reflns_limit_k_max 16
_diffrn_reflns_limit_k_min -16
_diffrn_reflns_limit_l_max 22
_diffrn_reflns_limit_l_min -24
_diffrn_reflns_number 55709
_diffrn_reflns_theta_full 34
_diffrn_reflns_theta_max 34
_diffrn_reflns_theta_min 3.16
_exptl_absorpt_coefficient_mu 6.137
_exptl_absorpt_correction_T_max 0.717
_exptl_absorpt_correction_T_min 0.404
_exptl_absorpt_correction_type analytical
_exptl_absorpt_process_details
;
CrysAlisPro, Oxford Diffraction Ltd.,
Analytical numeric absorption correction using a multifaceted crystal
model based on expressions derived by R.C. Clark & J.S.
(Clark, R. C. & Reid, J. S. (1995). Acta Cryst. A51, 887-897

;
_exptl_crystal_colour yellow
_exptl_crystal_density_diffrn 1.899
_exptl_crystal_density_method 'not measured'
_exptl_crystal_description slab
_exptl_crystal_F_000 1120
_exptl_crystal_size_max 0.22
_exptl_crystal_size_mid 0.14
_exptl_crystal_size_min 0.05
_refine_diff_density_max 2.079
_refine_diff_density_min -0.738
_refine_diff_density_rms 0.127
_refine_ls_extinction_method none
_refine_ls_goodness_of_fit_ref 1.106
_refine_ls_hydrogen_treatment constr
_refine_ls_matrix_type full
_refine_ls_number_parameters 292
_refine_ls_number_reflns 8283
_refine_ls_number_restraints 2
_refine_ls_restrained_S_all 1.107
_refine_ls_R_factor_all 0.0335
_refine_ls_R_factor_gt 0.0273
_refine_ls_shift/su_max 0.004
_refine_ls_shift/su_mean 0
_refine_ls_structure_factor_coef Fsqd
_refine_ls_weighting_details 'calc w=1/[\s^2^(Fo^2^)+(0.0240P)^2^+1.6873P] where P=(Fo^2^+2Fc^2^)/3'
_refine_ls_weighting_scheme calc
_refine_ls_wR_factor_gt 0.057
_refine_ls_wR_factor_ref 0.0588
_reflns_number_gt 7383
_reflns_number_total 8283
_reflns_threshold_expression >2\s(I)
_cod_data_source_file c3dt51614h.txt
_cod_data_source_block mxm84
_cod_original_cell_volume 2032.43(4)
_cod_original_sg_symbol_Hall '-p 2yn'
_cod_database_code 7021935

loop_
_symmetry_equiv_pos_as_xyz
'x, y, z'
'-x+1/2, y+1/2, -z+1/2'
'-x, -y, -z'
'x-1/2, -y-1/2, z-1/2'

loop_
_atom_site_label
_atom_site_type_symbol
_atom_site_fract_x
_atom_site_fract_y
_atom_site_fract_z
_atom_site_U_iso_or_equiv
_atom_site_adp_type
_atom_site_occupancy
_atom_site_symmetry_multiplicity
_atom_site_calc_flag
_atom_site_refinement_flags
_atom_site_disorder_assembly
_atom_site_disorder_group
Re1 Re 0.416812(7) 0.287547(8) 0.621874(6) 0.01857(3) Uani 1 1 d D . .
Cl1 Cl 0.61007(10) 0.35056(9) 0.66287(7) 0.0236(3) Uani 0.756(6) 1 d P A 1
C103 C 0.5702(11) 0.3232(15) 0.6574(10) 0.031(3) Uani 0.244(6) 1 d PD A 2
O103 O 0.6657(13) 0.3392(11) 0.6798(8) 0.043(2) Uani 0.244(6) 1 d P A 2
C101 C 0.2697(4) 0.2396(4) 0.5845(3) 0.0216(7) Uani 0.756(6) 1 d P A 1
O101 O 0.1777(3) 0.2061(3) 0.5596(2) 0.0303(6) Uani 0.756(6) 1 d P A 1
Cl2 Cl 0.2238(3) 0.2508(4) 0.5725(2) 0.0309(12) Uani 0.244(6) 1 d PD A 2
C102 C 0.4452(2) 0.1153(2) 0.62922(16) 0.0250(5) Uani 1 1 d . A .
O102 O 0.4588(2) 0.00750(18) 0.63278(15) 0.0374(5) Uani 1 1 d . . .
N1 N 0.44717(16) 0.25163(19) 0.83769(14) 0.0197(3) Uani 1 1 d . . .
C11 C 0.49379(19) 0.1300(2) 0.85231(15) 0.0215(4) Uani 1 1 d . A .
C12 C 0.5945(2) 0.1133(3) 0.84457(19) 0.0299(5) Uani 1 1 d . . .
H12 H 0.632 0.1815 0.8306 0.036 Uiso 1 1 calc R A .
C13 C 0.6397(3) -0.0046(3) 0.8576(2) 0.0399(7) Uani 1 1 d . A .
H13 H 0.7086 -0.0178 0.8522 0.048 Uiso 1 1 calc R . .
C14 C 0.5849(3) -0.1031(3) 0.8784(2) 0.0398(7) Uani 1 1 d . . .
H14 H 0.616 -0.1839 0.8866 0.048 Uiso 1 1 calc R A .
C15 C 0.4853(3) -0.0851(3) 0.8875(2) 0.0357(6) Uani 1 1 d . A .
H15 H 0.4487 -0.1531 0.903 0.043 Uiso 1 1 calc R . .
C16 C 0.4383(2) 0.0329(2) 0.87409(17) 0.0268(5) Uani 1 1 d . . .
H16 H 0.3696 0.0462 0.8798 0.032 Uiso 1 1 calc R A .
C2 C 0.42462(18) 0.3158(2) 0.75725(16) 0.0189(4) Uani 1 1 d . A .
N21 N 0.38121(16) 0.48752(18) 0.63014(13) 0.0202(3) Uani 1 1 d . A .
C22 C 0.37501(18) 0.5257(2) 0.71172(16) 0.0205(4) Uani 1 1 d . . .
C23 C 0.3533(2) 0.6481(2) 0.72965(19) 0.0268(5) Uani 1 1 d . A .
H23 H 0.3492 0.6717 0.7881 0.032 Uiso 1 1 calc R . .
C24 C 0.3381(2) 0.7337(2) 0.6586(2) 0.0303(5) Uani 1 1 d . . .
H24 H 0.3241 0.8183 0.6682 0.036 Uiso 1 1 calc R A .
C25 C 0.3432(2) 0.6963(2) 0.5737(2) 0.0308(6) Uani 1 1 d . A .
H25 H 0.3318 0.7542 0.5244 0.037 Uiso 1 1 calc R . .
C26 C 0.3653(2) 0.5731(2) 0.56204(18) 0.0261(5) Uani 1 1 d . . .
H26 H 0.3693 0.5476 0.504 0.031 Uiso 1 1 calc R A .
N3 N 0.39546(16) 0.43181(17) 0.77856(13) 0.0198(3) Uani 1 1 d . A .
C4 C 0.3988(2) 0.4376(2) 0.87065(16) 0.0228(4) Uani 1 1 d . . .
H4 H 0.3815 0.5072 0.901 0.027 Uiso 1 1 calc R A .
C5 C 0.4314(2) 0.3251(2) 0.90752(16) 0.0224(4) Uani 1 1 d . A .
H5 H 0.4418 0.2999 0.9695 0.027 Uiso 1 1 calc R . .
N31 N 0.40368(17) 0.30096(19) 0.48032(15) 0.0234(4) Uani 1 1 d . A .
C31 C 0.3925(2) 0.3056(2) 0.40319(18) 0.0265(5) Uani 1 1 d . . .
C32 C 0.3775(3) 0.3071(3) 0.30449(19) 0.0360(6) Uani 1 1 d . A .
H32A H 0.4248 0.2447 0.2919 0.054 Uiso 1 1 calc R . .
H32B H 0.3959 0.3895 0.2873 0.054 Uiso 1 1 calc R . .
H32C H 0.3017 0.288 0.2678 0.054 Uiso 1 1 calc R . .
N41 N 0.8758(3) 0.0792(3) 0.5888(2) 0.0537(8) Uani 1 1 d . . .
C41 C 0.7980(3) 0.0415(2) 0.59523(19) 0.0340(6) Uani 1 1 d . . .
C42 C 0.6989(4) 0.0021(4) 0.6085(3) 0.0726(15) Uani 1 1 d . . .
H42A H 0.7171 -0.0453 0.6666 0.109 Uiso 1 1 calc R . .
H42B H 0.6566 -0.0502 0.556 0.109 Uiso 1 1 calc R . .
H42C H 0.6562 0.0754 0.6118 0.109 Uiso 1 1 calc R . .

loop_
_atom_site_aniso_label
_atom_site_aniso_U_11
_atom_site_aniso_U_22
_atom_site_aniso_U_33
_atom_site_aniso_U_23
_atom_site_aniso_U_13
_atom_site_aniso_U_12
Re1 0.02210(4) 0.01981(4) 0.01527(4) 0.00108(3) 0.00838(3) 0.00012(3)
Cl1 0.0209(8) 0.0270(4) 0.0233(4) 0.0036(3) 0.0082(4) -0.0023(4)
C103 0.027(7) 0.034(7) 0.030(6) 0.004(5) 0.008(6) -0.006(5)
O103 0.027(6) 0.052(6) 0.048(6) 0.016(5) 0.013(5) -0.006(5)
C101 0.0268(19) 0.0193(15) 0.0202(17) 0.0008(11) 0.0101(16) -0.0013(15)
O101 0.0254(14) 0.0329(15) 0.0306(14) 0.0005(10) 0.0071(11) -0.0100(12)
Cl2 0.029(2) 0.0398(19) 0.0247(15) 0.0043(12) 0.0097(15) -0.0051(17)
C102 0.0287(11) 0.0300(12) 0.0169(10) -0.0021(8) 0.0088(9) -0.0022(9)
O102 0.0532(13) 0.0220(9) 0.0348(11) -0.0013(7) 0.0127(9) 0.0042(9)
N1 0.0234(9) 0.0214(8) 0.0166(8) 0.0018(7) 0.0097(7) 0.0004(7)
C11 0.0255(10) 0.0235(10) 0.0146(9) 0.0006(8) 0.0060(8) 0.0027(8)
C12 0.0290(12) 0.0369(14) 0.0264(12) 0.0062(10) 0.0131(10) 0.0081(10)
C13 0.0406(15) 0.0508(18) 0.0287(14) 0.0048(12) 0.0125(12) 0.0222(14)
C14 0.058(2) 0.0295(13) 0.0254(13) 0.0005(10) 0.0061(13) 0.0171(13)
C15 0.0502(17) 0.0231(12) 0.0260(13) 0.0011(9) 0.0037(12) -0.0002(11)
C16 0.0301(12) 0.0260(11) 0.0217(11) 0.0028(9) 0.0057(9) -0.0023(9)
C2 0.0198(9) 0.0208(9) 0.0169(9) 0.0011(7) 0.0075(8) -0.0008(7)
N21 0.0213(8) 0.0201(8) 0.0186(9) 0.0025(7) 0.0062(7) -0.0019(7)
C22 0.0207(10) 0.0194(9) 0.0207(10) 0.0010(7) 0.0063(8) -0.0022(7)
C23 0.0321(12) 0.0194(10) 0.0287(12) -0.0008(9) 0.0105(10) 0.0002(9)
C24 0.0333(13) 0.0190(11) 0.0357(14) 0.0018(9) 0.0083(11) 0.0016(9)
C25 0.0341(13) 0.0246(12) 0.0299(13) 0.0089(9) 0.0065(11) 0.0007(10)
C26 0.0298(12) 0.0248(11) 0.0209(11) 0.0053(8) 0.0056(9) -0.0012(9)
N3 0.0245(9) 0.0188(8) 0.0168(8) 0.0005(6) 0.0083(7) -0.0006(7)
C4 0.0273(11) 0.0240(10) 0.0190(10) -0.0039(8) 0.0105(8) -0.0037(9)
C5 0.0255(11) 0.0267(10) 0.0167(10) -0.0012(8) 0.0094(8) -0.0010(8)
N31 0.0256(9) 0.0261(10) 0.0195(9) -0.0010(7) 0.0091(8) -0.0032(7)
C31 0.0316(12) 0.0278(12) 0.0208(11) 0.0012(8) 0.0101(9) -0.0050(9)
C32 0.0417(16) 0.0480(17) 0.0187(12) 0.0000(11) 0.0112(11) -0.0091(13)
N41 0.072(2) 0.0543(18) 0.0461(17) 0.0104(14) 0.0349(16) 0.0250(17)
C41 0.0556(18) 0.0211(11) 0.0237(12) 0.0030(9) 0.0119(12) 0.0036(11)
C42 0.087(3) 0.073(3) 0.044(2) 0.0072(19) 0.006(2) -0.047(3)

loop_
_atom_type_symbol
_atom_type_description
_atom_type_scat_dispersion_real
_atom_type_scat_dispersion_imag
_atom_type_scat_source
C C 0.0033 0.0016 'International Tables Vol C Tables 4.2.6.8 and 6.1.1.4'
H H 0 0 'International Tables Vol C Tables 4.2.6.8 and 6.1.1.4'
N N 0.0061 0.0033 'International Tables Vol C Tables 4.2.6.8 and 6.1.1.4'
O O 0.0106 0.006 'International Tables Vol C Tables 4.2.6.8 and 6.1.1.4'
Cl Cl 0.1484 0.1585 'International Tables Vol C Tables 4.2.6.8 and 6.1.1.4'
Re Re -1.0185 7.231 'International Tables Vol C Tables 4.2.6.8 and 6.1.1.4'

loop_
_exptl_crystal_face_index_h
_exptl_crystal_face_index_k
_exptl_crystal_face_index_l
_exptl_crystal_face_perp_dist
1 1 -1 0.0716
-1 -1 1 0.0655
1 0 1 0.022
-1 0 -1 0.0317
-1 1 1 0.1063
1 -1 -1 0.0987

loop_
_geom_angle_atom_site_label_1
_geom_angle_atom_site_label_2
_geom_angle_atom_site_label_3
_geom_angle
C102 Re1 C101 84.83(15)
C102 Re1 C103 90.8(5)
C102 Re1 C2 98.38(9)
C101 Re1 C2 91.70(14)
C103 Re1 C2 90.5(4)
C102 Re1 N31 94.10(9)
C101 Re1 N31 90.06(14)
C103 Re1 N31 88.7(4)
C2 Re1 N31 167.50(9)
C102 Re1 N21 172.96(9)
C101 Re1 N21 93.89(14)
C103 Re1 N21 90.7(5)
C2 Re1 N21 74.71(8)
N31 Re1 N21 92.83(8)
C102 Re1 Cl2 91.26(13)
C103 Re1 Cl2 177.4(4)
C2 Re1 Cl2 90.87(11)
N31 Re1 Cl2 89.49(10)
N21 Re1 Cl2 87.52(12)
C102 Re1 Cl1 95.12(8)
C101 Re1 Cl1 177.13(13)
C2 Re1 Cl1 91.15(7)
N31 Re1 Cl1 87.08(6)
N21 Re1 Cl1 86.51(6)
O103 C103 Re1 176.8(13)
O101 C101 Re1 177.9(4)
O102 C102 Re1 177.5(2)
C2 N1 C5 111.3(2)
C2 N1 C11 123.8(2)
C5 N1 C11 124.54(19)
C16 C11 C12 121.8(2)
C16 C11 N1 119.7(2)
C12 C11 N1 118.5(2)
C11 C12 C13 118.8(3)
C14 C13 C12 120.2(3)
C15 C14 C13 120.5(3)
C14 C15 C16 120.0(3)
C11 C16 C15 118.7(3)
N1 C2 N3 103.72(19)
N1 C2 Re1 139.36(17)
N3 C2 Re1 116.86(15)
C22 N21 C26 117.7(2)
C22 N21 Re1 115.66(15)
C26 N21 Re1 126.62(17)
N21 C22 C23 123.7(2)
N21 C22 N3 113.66(19)
C23 C22 N3 122.6(2)
C24 C23 C22 117.2(2)
C23 C24 C25 120.1(2)
C26 C25 C24 118.8(2)
N21 C26 C25 122.5(2)
C2 N3 C22 118.68(19)
C2 N3 C4 111.52(19)
C22 N3 C4 129.6(2)
C5 C4 N3 106.1(2)
C4 C5 N1 107.4(2)
C31 N31 Re1 177.1(2)
N31 C31 C32 178.1(3)
N41 C41 C42 175.2(4)

loop_
_geom_bond_atom_site_label_1
_geom_bond_atom_site_label_2
_geom_bond_distance
Re1 C102 1.886(3)
Re1 C101 1.888(5)
Re1 C103 1.937(14)
Re1 C2 2.062(2)
Re1 N31 2.119(2)
Re1 N21 2.215(2)
Re1 Cl2 2.416(4)
Re1 Cl1 2.4914(12)
C103 O103 1.19(2)
C101 O101 1.191(6)
C102 O102 1.173(3)
N1 C2 1.352(3)
N1 C5 1.403(3)
N1 C11 1.430(3)
C11 C16 1.381(3)
C11 C12 1.384(4)
C12 C13 1.386(4)
C13 C14 1.381(5)
C14 C15 1.381(5)
C15 C16 1.396(4)
C2 N3 1.378(3)
N21 C22 1.345(3)
N21 C26 1.352(3)
C22 C23 1.395(3)
C22 N3 1.396(3)
C23 C24 1.385(4)
C24 C25 1.386(4)
C25 C26 1.382(4)
N3 C4 1.397(3)
C4 C5 1.341(3)
N31 C31 1.139(3)
C31 C32 1.455(4)
N41 C41 1.138(5)
C41 C42 1.452(6)
